data_4111731
loop_
_publ_author_name
'Xiaoping Yang'
'Richard A. Jones'

_publ_section_title
;
 Anion Dependent Self-Assembly of "Tetra-Decker" and "Triple-Decker"
 Luminescent Tb(III) Salen Complexes
;
_journal_name_full 'Journal of the American Chemical Society'
_journal_page_first 7686
_journal_page_last 7687
_journal_paper_doi 10.1021/ja051292c
_journal_volume 127
_journal_year 2005
_chemical_formula_sum 'C78 H78 Br6 Cl N6 O20 Tb3'
_chemical_formula_weight 2411.14
_chemical_name_systematic
; 
 ? 
;
_space_group_IT_number 14
_symmetry_cell_setting monoclinic
_symmetry_space_group_name_Hall '-P 2yn'
_symmetry_space_group_name_H-M 'P 1 21/n 1'
_atom_sites_solution_hydrogens geom
_atom_sites_solution_primary direct
_atom_sites_solution_secondary difmap
_audit_creation_method SHELXL-97
_cell_angle_alpha 90.00
_cell_angle_beta 114.69(3)
_cell_angle_gamma 90.00
_cell_formula_units_Z 4
_cell_length_a 20.211(4)
_cell_length_b 22.089(4)
_cell_length_c 20.519(4)
_cell_measurement_reflns_used CCD
_cell_measurement_temperature 153(1)
_cell_volume 8323(3)
_computing_structure_refinement 'SHELXL-97 (Sheldrick, 1997)'
_computing_structure_solution 'SHELXS-97 (Sheldrick, 1990)'
_diffrn_ambient_temperature 153(1)
_diffrn_measured_fraction_theta_full 0.980
_diffrn_measured_fraction_theta_max 0.980
_diffrn_measurement_device_type CCD
_diffrn_radiation_monochromator graphite
_diffrn_radiation_source 'fine-focus sealed tube'
_diffrn_radiation_type MoK\a
_diffrn_radiation_wavelength 0.71073
_diffrn_reflns_av_R_equivalents 0.1110
_diffrn_reflns_av_sigmaI/netI 0.1946
_diffrn_reflns_limit_h_max 26
_diffrn_reflns_limit_h_min -26
_diffrn_reflns_limit_k_max 21
_diffrn_reflns_limit_k_min -28
_diffrn_reflns_limit_l_max 26
_diffrn_reflns_limit_l_min -26
_diffrn_reflns_number 27717
_diffrn_reflns_theta_full 27.57
_diffrn_reflns_theta_max 27.57
_diffrn_reflns_theta_min 2.97
_exptl_absorpt_coefficient_mu 5.507
_exptl_absorpt_correction_T_max 0.7621
_exptl_absorpt_correction_T_min 0.3820
_exptl_absorpt_correction_type gaussian
_exptl_crystal_colour Yellow
_exptl_crystal_density_diffrn 1.919
_exptl_crystal_description Block
_exptl_crystal_F_000 4656
_exptl_crystal_size_max 0.17
_exptl_crystal_size_mid 0.15
_exptl_crystal_size_min 0.08
_refine_diff_density_max 1.377
_refine_diff_density_min -1.270
_refine_diff_density_rms 0.271
_refine_ls_extinction_method SHELXL
_refine_ls_goodness_of_fit_ref 1.015
_refine_ls_hydrogen_treatment mixed
_refine_ls_matrix_type full
_refine_ls_number_parameters 1028
_refine_ls_number_reflns 17651
_refine_ls_number_restraints 0
_refine_ls_restrained_S_all 1.015
_refine_ls_R_factor_all 0.1851
_refine_ls_R_factor_gt 0.0814
_refine_ls_shift/su_max 0.031
_refine_ls_shift/su_mean 0.002
_refine_ls_structure_factor_coef Fsqd
_refine_ls_weighting_details 'calc w=1/[\s^2^(Fo^2^)+(0.0590P)^2^+133.6076P] where P=(Fo^2^+2Fc^2^)/3'
_refine_ls_weighting_scheme calc
_refine_ls_wR_factor_gt 0.1519
_refine_ls_wR_factor_ref 0.1899
_reflns_number_gt 9240
_reflns_number_total 17651
_reflns_threshold_expression >2sigma(I)
_cod_data_source_file ja051292csi20050307_024452.cif
_cod_data_source_block Tb3L3
_cod_database_code 4111731

loop_
_symmetry_equiv_pos_as_xyz
'x, y, z'
'-x+1/2, y+1/2, -z+1/2'
'-x, -y, -z'
'x-1/2, -y-1/2, z-1/2'

loop_
_atom_site_label
_atom_site_type_symbol
_atom_site_fract_x
_atom_site_fract_y
_atom_site_fract_z
_atom_site_U_iso_or_equiv
_atom_site_adp_type
_atom_site_occupancy
_atom_site_symmetry_multiplicity
_atom_site_calc_flag
_atom_site_refinement_flags
Tb2 Tb 0.089018(11) -0.034121(11) -0.250582(12) 0.01522(7) Uani 1 1 d .
Tb1 Tb 0.054176(11) 0.083647(11) -0.132234(12) 0.01539(7) Uani 1 1 d .
Tb3 Tb 0.179168(12) -0.169770(12) -0.279042(13) 0.02116(7) Uani 1 1 d .
Br1A Br -0.22408(5) 0.32877(5) -0.14161(7) 0.1278(5) Uani 1 1 d .
Br2A Br 0.33536(4) -0.11541(4) 0.16341(4) 0.0653(3) Uani 1 1 d .
Br1B Br 0.46398(3) 0.10057(4) -0.00128(4) 0.0512(2) Uani 1 1 d .
Br2B Br -0.30945(4) 0.00568(4) -0.43932(5) 0.0683(3) Uani 1 1 d .
Br1C Br 0.49358(3) 0.03560(3) -0.17024(4) 0.0468(2) Uani 1 1 d .
Br2C Br -0.19726(3) -0.22261(3) -0.55104(4) 0.0463(2) Uani 1 1 d .
Cl1 Cl 0.22965(7) -0.27826(7) -0.25266(8) 0.0394(5) Uani 1 1 d .
O1A O 0.0554(2) 0.2777(2) -0.0367(2) 0.0527(17) Uani 1 1 d .
O2A O 0.03104(17) 0.16479(17) -0.08205(19) 0.0301(12) Uani 1 1 d .
O3A O 0.14280(18) 0.08109(17) -0.02357(18) 0.0302(12) Uani 1 1 d .
O4A O 0.2741(2) 0.1077(2) 0.0652(2) 0.0421(14) Uani 1 1 d .
O1B O 0.24688(18) -0.05423(17) -0.08407(18) 0.0280(12) Uani 1 1 d .
O2B O 0.14590(17) 0.03079(16) -0.15112(18) 0.0245(11) Uani 1 1 d .
O3B O 0.00660(17) 0.02903(17) -0.23881(18) 0.0280(12) Uani 1 1 d .
O4B O -0.04434(18) -0.07659(17) -0.28310(18) 0.0292(12) Uani 1 1 d .
O1C O 0.30646(18) -0.13998(18) -0.1953(2) 0.0340(13) Uani 1 1 d .
O2C O 0.19628(16) -0.06814(16) -0.24696(18) 0.0256(11) Uani 1 1 d .
O3C O 0.07455(17) -0.11710(18) -0.32327(18) 0.0300(12) Uani 1 1 d .
O4C O 0.0587(2) -0.23243(17) -0.3271(2) 0.0400(14) Uani 1 1 d .
N1A N -0.0697(2) 0.0718(2) -0.1441(2) 0.0273(14) Uani 1 1 d .
N2A N 0.03189(19) -0.0093(2) -0.0799(2) 0.0325(14) Uani 1 1 d .
N1B N 0.1209(2) 0.1601(2) -0.1613(2) 0.0253(14) Uani 1 1 d .
N2B N -0.0183(2) 0.1519(2) -0.2381(2) 0.0279(15) Uani 1 1 d .
N1C N 0.1404(2) 0.0462(2) -0.2937(2) 0.0296(15) Uani 1 1 d .
N2C N 0.0146(2) -0.0035(2) -0.3761(2) 0.0249(14) Uani 1 1 d .
C1A C 0.0696(5) 0.3398(3) -0.0184(4) 0.076(3) Uani 1 1 d .
H1AA H 0.1212 0.3463 0.0049 0.115 Uiso 1 1 calc R
H1AB H 0.0478 0.3512 0.0134 0.115 Uiso 1 1 calc R
H1AC H 0.0492 0.3640 -0.0611 0.115 Uiso 1 1 calc R
C2A C -0.0163(3) 0.2594(3) -0.0709(3) 0.044(2) Uani 1 1 d .
C3A C -0.0755(4) 0.2969(3) -0.0856(4) 0.067(3) Uani 1 1 d .
H3AA H -0.0687 0.3374 -0.0722 0.081 Uiso 1 1 calc R
C4A C -0.1455(4) 0.2735(4) -0.1206(4) 0.075(3) Uani 1 1 d .
C5A C -0.1573(3) 0.2163(3) -0.1414(3) 0.051(2) Uani 1 1 d .
H5AA H -0.2048 0.2020 -0.1637 0.061 Uiso 1 1 calc R
C6A C -0.0983(3) 0.1763(3) -0.1303(3) 0.038(2) Uani 1 1 d .
C7A C -0.0241(3) 0.1985(3) -0.0934(3) 0.042(2) Uani 1 1 d .
C8A C -0.1145(3) 0.1146(3) -0.1473(3) 0.0318(18) Uani 1 1 d .
H8AA H -0.1630 0.1035 -0.1626 0.038 Uiso 1 1 calc R
C9A C -0.0935(3) 0.0094(3) -0.1480(3) 0.0329(19) Uani 1 1 d .
C10A C -0.1658(3) -0.0074(3) -0.1870(3) 0.038(2) Uani 1 1 d .
H10A H -0.2007 0.0207 -0.2143 0.046 Uiso 1 1 calc R
C11A C -0.1839(3) -0.0676(3) -0.1838(3) 0.046(2) Uani 1 1 d .
H11A H -0.2318 -0.0800 -0.2097 0.055 Uiso 1 1 calc R
C12A C -0.1331(3) -0.1091(3) -0.1433(3) 0.048(2) Uani 1 1 d .
H12A H -0.1468 -0.1487 -0.1397 0.057 Uiso 1 1 calc R
C13A C -0.0614(3) -0.0916(3) -0.1079(3) 0.044(2) Uani 1 1 d .
H13A H -0.0265 -0.1199 -0.0812 0.053 Uiso 1 1 calc R
C14A C -0.0403(3) -0.0311(3) -0.1119(3) 0.0338(19) Uani 1 1 d .
C15A C 0.0811(3) -0.0403(3) -0.0268(3) 0.0357(19) Uani 1 1 d .
H15A H 0.0662 -0.0769 -0.0149 0.043 Uiso 1 1 calc R
C16A C 0.1557(3) -0.0227(3) 0.0145(3) 0.039(2) Uani 1 1 d .
C17A C 0.2024(3) -0.0695(3) 0.0579(3) 0.0349(19) Uani 1 1 d .
H17A H 0.1857 -0.1090 0.0553 0.042 Uiso 1 1 calc R
C18A C 0.2736(3) -0.0542(3) 0.1042(3) 0.039(2) Uani 1 1 d .
C19A C 0.2999(3) 0.0047(3) 0.1099(3) 0.040(2) Uani 1 1 d .
H19A H 0.3469 0.0140 0.1428 0.048 Uiso 1 1 calc R
C20A C 0.2555(3) 0.0488(3) 0.0664(3) 0.039(2) Uani 1 1 d .
C21A C 0.1822(3) 0.0362(3) 0.0161(3) 0.0303(17) Uani 1 1 d .
C22A C 0.3451(3) 0.1235(4) 0.1155(4) 0.063(3) Uani 1 1 d .
H22A H 0.3534 0.1657 0.1110 0.095 Uiso 1 1 calc R
H22B H 0.3803 0.0999 0.1065 0.095 Uiso 1 1 calc R
H22C H 0.3496 0.1154 0.1632 0.095 Uiso 1 1 calc R
C1B C 0.2997(3) -0.0985(3) -0.0434(3) 0.040(2) Uani 1 1 d .
H1BA H 0.2767 -0.1374 -0.0496 0.060 Uiso 1 1 calc R
H1BB H 0.3201 -0.0876 0.0065 0.060 Uiso 1 1 calc R
H1BC H 0.3378 -0.1002 -0.0598 0.060 Uiso 1 1 calc R
C2B C 0.2701(3) 0.0038(3) -0.0821(3) 0.0258(17) Uani 1 1 d .
C3B C 0.3431(3) 0.0205(3) -0.0474(3) 0.036(2) Uani 1 1 d .
H3BA H 0.3784 -0.0085 -0.0237 0.043 Uiso 1 1 calc R
C4B C 0.3624(3) 0.0794(3) -0.0484(3) 0.0307(18) Uani 1 1 d .
C5B C 0.3134(3) 0.1226(3) -0.0828(3) 0.0290(18) Uani 1 1 d .
H5BA H 0.3286 0.1620 -0.0846 0.035 Uiso 1 1 calc R
C6B C 0.2392(3) 0.1078(3) -0.1158(3) 0.0297(18) Uani 1 1 d .
C7B C 0.2167(3) 0.0470(3) -0.1176(3) 0.0350(19) Uani 1 1 d .
C8B C 0.1906(3) 0.1580(3) -0.1479(3) 0.0345(19) Uani 1 1 d .
H8BA H 0.2103 0.1918 -0.1604 0.041 Uiso 1 1 calc R
C9B C 0.0834(3) 0.2160(3) -0.1873(3) 0.0334(19) Uani 1 1 d .
C10B C 0.1164(3) 0.2736(3) -0.1708(3) 0.045(2) Uani 1 1 d .
H10B H 0.1662 0.2776 -0.1429 0.053 Uiso 1 1 calc R
C11B C 0.0735(3) 0.3230(3) -0.1967(3) 0.042(2) Uani 1 1 d .
H11B H 0.0953 0.3609 -0.1866 0.050 Uiso 1 1 calc R
C12B C 0.0017(3) 0.3202(3) -0.2359(3) 0.044(2) Uani 1 1 d .
H12B H -0.0249 0.3556 -0.2532 0.053 Uiso 1 1 calc R
C13B C -0.0342(3) 0.2629(3) -0.2511(3) 0.0324(19) Uani 1 1 d .
H13B H -0.0845 0.2601 -0.2762 0.039 Uiso 1 1 calc R
C14B C 0.0093(2) 0.2103(3) -0.2269(3) 0.0268(16) Uani 1 1 d .
C15B C -0.0780(3) 0.1390(3) -0.2939(3) 0.0297(18) Uani 1 1 d .
H15B H -0.1033 0.1701 -0.3247 0.036 Uiso 1 1 calc R
C16B C -0.1065(3) 0.0785(3) -0.3098(3) 0.0306(18) Uani 1 1 d .
C17B C -0.1804(3) 0.0717(3) -0.3582(3) 0.0306(19) Uani 1 1 d .
H17B H -0.2097 0.1056 -0.3761 0.037 Uiso 1 1 calc R
C18B C -0.2091(3) 0.0145(3) -0.3789(3) 0.0330(19) Uani 1 1 d .
C19B C -0.1669(3) -0.0376(3) -0.3556(3) 0.0279(17) Uani 1 1 d .
H19B H -0.1863 -0.0760 -0.3708 0.033 Uiso 1 1 calc R
C20B C -0.0943(2) -0.0294(3) -0.3085(3) 0.0277(17) Uani 1 1 d .
C21B C -0.0647(2) 0.0259(3) -0.2839(3) 0.0250(16) Uani 1 1 d .
C22B C -0.0740(3) -0.1362(3) -0.2834(3) 0.040(2) Uani 1 1 d .
H22D H -0.1257 -0.1333 -0.2985 0.060 Uiso 1 1 calc R
H22E H -0.0520 -0.1531 -0.2360 0.060 Uiso 1 1 calc R
H22F H -0.0639 -0.1619 -0.3160 0.060 Uiso 1 1 calc R
C1C C 0.3671(3) -0.1802(3) -0.1602(3) 0.036(2) Uani 1 1 d .
H1CA H 0.4095 -0.1571 -0.1313 0.054 Uiso 1 1 calc R
H1CB H 0.3766 -0.2025 -0.1956 0.054 Uiso 1 1 calc R
H1CC H 0.3558 -0.2079 -0.1302 0.054 Uiso 1 1 calc R
C2C C 0.3229(3) -0.0805(3) -0.2006(3) 0.0279(18) Uani 1 1 d .
C3C C 0.3907(3) -0.0578(3) -0.1831(3) 0.0322(19) Uani 1 1 d .
H3CA H 0.4314 -0.0828 -0.1641 0.039 Uiso 1 1 calc R
C4C C 0.3980(3) 0.0049(3) -0.1946(3) 0.040(2) Uani 1 1 d .
C5C C 0.3393(3) 0.0418(3) -0.2252(3) 0.0310(18) Uani 1 1 d .
H5CA H 0.3455 0.0821 -0.2345 0.037 Uiso 1 1 calc R
C6C C 0.2688(3) 0.0188(3) -0.2428(3) 0.0307(18) Uani 1 1 d .
C7C C 0.2599(2) -0.0423(3) -0.2299(3) 0.0227(16) Uani 1 1 d .
C8C C 0.2084(3) 0.0586(3) -0.2818(3) 0.0291(18) Uani 1 1 d .
H8CA H 0.2179 0.0948 -0.2995 0.035 Uiso 1 1 calc R
C9C C 0.0860(3) 0.0863(2) -0.3404(3) 0.0228(16) Uani 1 1 d .
C10C C 0.0950(3) 0.1492(3) -0.3431(3) 0.0311(19) Uani 1 1 d .
H10C H 0.1383 0.1674 -0.3124 0.037 Uiso 1 1 calc R
C11C C 0.0385(3) 0.1842(3) -0.3922(3) 0.0366(19) Uani 1 1 d .
H11C H 0.0444 0.2258 -0.3945 0.044 Uiso 1 1 calc R
C12C C -0.0268(3) 0.1566(3) -0.4379(3) 0.035(2) Uani 1 1 d .
H12C H -0.0645 0.1799 -0.4704 0.042 Uiso 1 1 calc R
C13C C -0.0350(3) 0.0954(3) -0.4347(3) 0.0325(19) Uani 1 1 d .
H13D H -0.0782 0.0775 -0.4662 0.039 Uiso 1 1 calc R
C14C C 0.0194(2) 0.0590(3) -0.3856(3) 0.0244(17) Uani 1 1 d .
C15C C -0.0269(3) -0.0358(2) -0.4302(2) 0.0223(16) Uani 1 1 d .
H15C H -0.0521 -0.0160 -0.4736 0.027 Uiso 1 1 calc R
C16C C -0.0370(3) -0.1015(3) -0.4280(3) 0.0276(17) Uani 1 1 d .
C17C C -0.0990(3) -0.1271(3) -0.4811(3) 0.0362(19) Uani 1 1 d .
H17C H -0.1328 -0.1029 -0.5164 0.043 Uiso 1 1 calc R
C18C C -0.1099(3) -0.1887(3) -0.4810(3) 0.044(2) Uani 1 1 d .
C19C C -0.0591(3) -0.2262(3) -0.4322(3) 0.0286(17) Uani 1 1 d .
H19C H -0.0663 -0.2679 -0.4344 0.034 Uiso 1 1 calc R
C20C C 0.0023(3) -0.2013(2) -0.3804(3) 0.0273(17) Uani 1 1 d .
C21C C 0.0142(2) -0.1377(3) -0.3767(3) 0.0273(18) Uani 1 1 d .
C22C C 0.0483(3) -0.2964(3) -0.3210(4) 0.048(2) Uani 1 1 d .
H22G H -0.0026 -0.3058 -0.3442 0.072 Uiso 1 1 calc R
H22H H 0.0667 -0.3073 -0.2712 0.072 Uiso 1 1 calc R
H22I H 0.0740 -0.3187 -0.3433 0.072 Uiso 1 1 calc R
C23 C 0.1163(4) -0.1891(3) -0.0919(3) 0.057(3) Uani 1 1 d .
H23A H 0.0871 -0.1663 -0.0739 0.086 Uiso 1 1 calc R
H23B H 0.1639 -0.1955 -0.0541 0.086 Uiso 1 1 calc R
H23C H 0.0937 -0.2276 -0.1094 0.086 Uiso 1 1 calc R
C24 C 0.1232(3) -0.1548(3) -0.1522(3) 0.0316(18) Uani 1 1 d .
O5 O 0.09341(18) -0.10506(18) -0.17093(18) 0.0303(12) Uani 1 1 d .
O6 O 0.16218(19) -0.18173(18) -0.1798(2) 0.0375(13) Uani 1 1 d .
C25 C 0.2168(3) -0.1648(4) -0.4646(3) 0.063(3) Uani 1 1 d .
H25A H 0.1783 -0.1452 -0.5040 0.095 Uiso 1 1 calc R
H25B H 0.2221 -0.2056 -0.4778 0.095 Uiso 1 1 calc R
H25C H 0.2616 -0.1432 -0.4530 0.095 Uiso 1 1 calc R
C26 C 0.1991(3) -0.1654(3) -0.4011(3) 0.0316(19) Uani 1 1 d .
O7 O 0.2420(2) -0.1386(2) -0.3465(2) 0.0548(16) Uani 1 1 d .
O8 O 0.1467(2) -0.1934(2) -0.4004(2) 0.0471(15) Uani 1 1 d .
O1W O -0.4605(5) -0.0613(4) -0.6072(6) 0.197(6) Uani 1 1 d .
O2W O 0.1900(3) -0.0044(3) -0.4362(3) 0.105(3) Uani 1 1 d .
O3W O -0.2295(2) 0.2198(2) -0.3863(2) 0.0656(18) Uani 1 1 d .
H3WA H -0.2539 0.2401 -0.4217 0.098 Uiso 1 1 calc R
O4W O -0.3159(2) 0.2920(2) -0.4974(2) 0.0557(17) Uani 1 1 d .
C1W C -0.3713(7) -0.1338(9) -0.6020(11) 0.267(12) Uani 1 1 d .
H1WA H -0.3615 -0.1749 -0.6102 0.400 Uiso 1 1 calc R
H1WB H -0.3425 -0.1233 -0.5528 0.400 Uiso 1 1 calc R
H1WC H -0.3593 -0.1074 -0.6326 0.400 Uiso 1 1 calc R
C2W C -0.4462(9) -0.1275(8) -0.6174(11) 0.255(11) Uani 1 1 d .
H2WA H -0.4584 -0.1528 -0.5854 0.306 Uiso 1 1 calc R
H2WB H -0.4758 -0.1399 -0.6663 0.306 Uiso 1 1 calc R
C3W C -0.5302(6) -0.0396(7) -0.6308(9) 0.195(9) Uani 1 1 d .
H3WB H -0.5689 -0.0666 -0.6431 0.234 Uiso 1 1 calc R
C4W C -0.5431(8) 0.0205(6) -0.6363(11) 0.295(11) Uani 1 1 d .
H4WA H -0.5947 0.0276 -0.6564 0.443 Uiso 1 1 calc R
H4WB H -0.5231 0.0381 -0.6669 0.443 Uiso 1 1 calc R
H4WC H -0.5208 0.0387 -0.5896 0.443 Uiso 1 1 calc R
C5W C 0.3263(4) -0.0275(5) -0.3792(5) 0.110(5) Uani 1 1 d .
H5WA H 0.3540 -0.0094 -0.4023 0.164 Uiso 1 1 calc R
H5WB H 0.3308 -0.0708 -0.3797 0.164 Uiso 1 1 calc R
H5WC H 0.3444 -0.0136 -0.3305 0.164 Uiso 1 1 calc R
C6W C 0.2507(5) -0.0108(6) -0.4168(4) 0.107(4) Uani 1 1 d .
C7W C -0.3179(4) 0.2143(5) -0.3313(5) 0.096(4) Uani 1 1 d .
H7WA H -0.3251 0.2284 -0.2904 0.143 Uiso 1 1 calc R
H7WB H -0.3176 0.1709 -0.3316 0.143 Uiso 1 1 calc R
H7WC H -0.3567 0.2289 -0.3744 0.143 Uiso 1 1 calc R
C8W C -0.2456(4) 0.2379(5) -0.3271(4) 0.086(3) Uani 1 1 d .
H8WA H -0.2459 0.2817 -0.3251 0.104 Uiso 1 1 calc R
H8WB H -0.2069 0.2236 -0.2830 0.104 Uiso 1 1 calc R

loop_
_atom_site_aniso_label
_atom_site_aniso_U_11
_atom_site_aniso_U_22
_atom_site_aniso_U_33
_atom_site_aniso_U_23
_atom_site_aniso_U_13
_atom_site_aniso_U_12
Tb2 0.00974(9) 0.01566(12) 0.01640(10) -0.00082(10) 0.00164(8) 0.00056(9)
Tb1 0.00985(9) 0.01719(12) 0.01572(10) -0.00108(10) 0.00197(8) 0.00074(9)
Tb3 0.01464(10) 0.01990(13) 0.02293(12) -0.00161(11) 0.00192(9) 0.00391(10)
Br1A 0.0783(5) 0.1010(6) 0.1608(10) -0.0356(6) 0.0072(6) 0.0621(4)
Br2A 0.0399(3) 0.0828(5) 0.0641(4) 0.0374(4) 0.0129(3) 0.0233(4)
Br1B 0.0202(3) 0.0701(5) 0.0492(4) 0.0023(4) 0.0006(3) -0.0073(3)
Br2B 0.0220(3) 0.0611(5) 0.0864(6) -0.0013(4) -0.0125(4) -0.0037(3)
Br1C 0.0191(2) 0.0502(4) 0.0655(4) 0.0031(3) 0.0121(2) -0.0022(3)
Br2C 0.0293(3) 0.0434(4) 0.0498(4) -0.0162(3) 0.0003(3) -0.0097(3)
Cl1 0.0344(7) 0.0302(8) 0.0411(8) -0.0011(7) 0.0035(6) 0.0121(6)
O1A 0.052(2) 0.030(3) 0.063(3) -0.008(2) 0.012(2) 0.007(2)
O2A 0.0269(15) 0.018(2) 0.053(2) -0.0071(16) 0.0235(13) -0.0004(15)
O3A 0.0329(16) 0.027(2) 0.0360(18) 0.0018(17) 0.0194(13) -0.0012(16)
O4A 0.0293(19) 0.054(3) 0.033(2) -0.005(2) 0.0022(16) -0.0142(19)
O1B 0.0267(17) 0.027(2) 0.0249(18) 0.0089(16) 0.0052(14) 0.0046(16)
O2B 0.0186(15) 0.0166(19) 0.0308(18) 0.0024(16) 0.0030(13) 0.0015(15)
O3B 0.0195(15) 0.029(2) 0.0304(18) -0.0030(17) 0.0056(13) 0.0048(16)
O4B 0.0303(18) 0.022(2) 0.0243(18) -0.0052(16) 0.0010(15) -0.0031(16)
O1C 0.0242(17) 0.028(2) 0.041(2) 0.0023(18) 0.0059(15) 0.0099(16)
O2C 0.0149(13) 0.024(2) 0.0434(18) -0.0027(16) 0.0178(12) 0.0080(14)
O3C 0.0188(15) 0.037(2) 0.0318(18) 0.0115(17) 0.0079(13) 0.0152(16)
O4C 0.0460(19) 0.016(2) 0.061(2) -0.0023(18) 0.0255(17) 0.0044(17)
N1A 0.0210(19) 0.026(3) 0.032(2) 0.004(2) 0.0076(17) -0.0020(19)
N2A 0.0200(16) 0.038(3) 0.056(2) -0.009(2) 0.0322(14) -0.0020(18)
N1B 0.024(2) 0.028(3) 0.016(2) -0.0151(19) 0.0002(16) -0.0117(19)
N2B 0.0193(19) 0.027(3) 0.029(2) -0.007(2) 0.0026(17) -0.0093(19)
N1C 0.018(2) 0.017(2) 0.032(2) 0.001(2) -0.0111(19) -0.0021(19)
N2C 0.025(2) 0.020(2) 0.023(2) -0.0076(18) 0.0035(17) -0.0125(19)
C1A 0.100(6) 0.031(4) 0.085(5) -0.006(4) 0.026(4) 0.007(4)
C2A 0.051(3) 0.034(4) 0.043(3) -0.001(3) 0.017(3) 0.010(3)
C3A 0.088(5) 0.037(4) 0.058(4) -0.035(3) 0.011(3) 0.021(3)
C4A 0.039(3) 0.081(5) 0.066(5) -0.016(4) -0.016(4) 0.041(3)
C5A 0.036(3) 0.050(4) 0.053(4) 0.007(3) 0.005(3) 0.020(3)
C6A 0.028(3) 0.032(4) 0.037(3) 0.001(3) -0.004(3) -0.011(3)
C7A 0.051(3) 0.027(3) 0.047(3) 0.002(3) 0.020(3) 0.017(3)
C8A 0.030(2) 0.044(4) 0.025(3) -0.003(3) 0.0151(19) -0.002(3)
C9A 0.014(2) 0.047(4) 0.030(3) -0.005(3) 0.002(2) -0.011(2)
C10A 0.043(3) 0.044(4) 0.034(3) -0.003(3) 0.023(2) 0.001(3)
C11A 0.034(3) 0.062(5) 0.044(3) -0.018(3) 0.020(2) -0.010(3)
C12A 0.055(3) 0.035(4) 0.048(4) -0.020(3) 0.016(3) -0.018(3)
C13A 0.048(3) 0.017(3) 0.060(4) 0.004(3) 0.014(3) -0.012(3)
C14A 0.014(2) 0.047(4) 0.035(3) -0.011(3) 0.004(2) -0.014(3)
C15A 0.027(2) 0.039(4) 0.040(3) -0.002(3) 0.014(2) 0.002(3)
C16A 0.025(2) 0.057(4) 0.035(3) -0.002(3) 0.012(2) 0.009(3)
C17A 0.042(3) 0.026(3) 0.040(3) 0.006(2) 0.020(2) -0.007(2)
C18A 0.037(3) 0.053(4) 0.023(3) 0.007(3) 0.010(2) 0.018(3)
C19A 0.016(2) 0.060(4) 0.031(3) -0.006(3) -0.003(2) 0.011(3)
C20A 0.036(3) 0.044(4) 0.041(3) -0.013(3) 0.020(2) -0.005(3)
C21A 0.048(3) 0.018(3) 0.028(3) 0.003(2) 0.019(2) 0.007(3)
C22A 0.041(3) 0.082(6) 0.061(4) -0.019(4) 0.016(3) -0.012(4)
C1B 0.034(3) 0.044(4) 0.038(3) 0.011(3) 0.011(2) 0.008(3)
C2B 0.019(2) 0.046(4) 0.011(2) 0.009(2) 0.0055(17) 0.001(2)
C3B 0.018(2) 0.053(4) 0.028(3) -0.005(3) 0.001(2) 0.002(3)
C4B 0.023(2) 0.040(4) 0.027(3) -0.005(3) 0.009(2) -0.003(3)
C5B 0.027(2) 0.029(3) 0.029(3) -0.004(2) 0.011(2) -0.002(2)
C6B 0.018(2) 0.043(4) 0.025(3) -0.001(3) 0.0064(19) 0.001(2)
C7B 0.016(2) 0.047(4) 0.041(3) -0.010(3) 0.011(2) 0.013(2)
C8B 0.022(2) 0.041(4) 0.035(3) 0.005(3) 0.006(2) -0.006(3)
C9B 0.030(3) 0.022(3) 0.045(3) 0.003(3) 0.012(2) 0.003(2)
C10B 0.024(3) 0.043(4) 0.058(4) 0.008(3) 0.008(3) 0.007(3)
C11B 0.027(3) 0.042(4) 0.043(3) 0.004(3) 0.003(3) -0.005(3)
C12B 0.048(3) 0.030(4) 0.045(3) 0.005(3) 0.011(3) 0.008(3)
C13B 0.045(3) 0.018(3) 0.035(3) 0.004(2) 0.017(2) -0.001(2)
C14B 0.019(2) 0.028(3) 0.038(3) -0.014(2) 0.0171(18) -0.011(2)
C15B 0.023(2) 0.029(3) 0.037(3) 0.005(2) 0.013(2) 0.009(2)
C16B 0.019(2) 0.029(3) 0.031(3) 0.008(3) -0.002(2) -0.003(2)
C17B 0.018(2) 0.039(4) 0.024(3) 0.003(3) -0.002(2) 0.002(2)
C18B 0.025(2) 0.026(3) 0.044(3) 0.004(3) 0.010(2) 0.004(2)
C19B 0.027(2) 0.036(3) 0.017(2) -0.012(2) 0.0057(19) -0.008(2)
C20B 0.013(2) 0.027(3) 0.041(3) -0.003(3) 0.0089(19) 0.005(2)
C21B 0.007(2) 0.041(3) 0.019(2) 0.010(2) -0.0025(18) -0.011(2)
C22B 0.023(2) 0.028(3) 0.066(4) 0.001(3) 0.017(2) -0.014(2)
C1C 0.026(3) 0.033(4) 0.043(3) 0.007(3) 0.009(2) 0.013(3)
C2C 0.021(2) 0.029(3) 0.023(3) -0.001(2) -0.001(2) -0.006(2)
C3C 0.018(3) 0.034(3) 0.026(3) -0.005(3) -0.009(2) 0.004(2)
C4C 0.017(2) 0.050(4) 0.053(3) -0.015(3) 0.014(2) -0.010(3)
C5C 0.029(2) 0.028(3) 0.035(3) 0.004(3) 0.014(2) -0.001(2)
C6C 0.011(2) 0.039(4) 0.037(3) -0.002(3) 0.004(2) -0.004(2)
C7C 0.0078(19) 0.032(3) 0.025(2) -0.004(2) 0.0038(17) 0.002(2)
C8C 0.022(2) 0.029(3) 0.036(3) -0.006(2) 0.012(2) -0.002(2)
C9C 0.023(2) 0.017(3) 0.022(2) 0.000(2) 0.0029(19) 0.005(2)
C10C 0.029(3) 0.023(3) 0.032(3) 0.003(2) 0.004(2) 0.000(2)
C11C 0.022(2) 0.046(4) 0.036(3) 0.009(3) 0.006(2) -0.014(3)
C12C 0.026(3) 0.027(3) 0.033(3) -0.005(3) -0.006(2) -0.005(3)
C13C 0.022(3) 0.039(4) 0.019(3) -0.002(3) -0.008(2) -0.009(3)
C14C 0.014(2) 0.030(3) 0.023(3) 0.000(2) 0.0016(19) -0.004(2)
C15C 0.029(2) 0.018(3) 0.011(2) 0.003(2) -0.0008(19) -0.007(2)
C16C 0.025(2) 0.043(4) 0.015(2) -0.001(2) 0.0081(18) -0.002(2)
C17C 0.040(3) 0.041(4) 0.029(3) -0.004(3) 0.015(2) 0.013(3)
C18C 0.039(3) 0.029(4) 0.048(4) -0.005(3) 0.002(3) -0.003(3)
C19C 0.027(2) 0.022(3) 0.036(3) -0.014(2) 0.013(2) -0.007(2)
C20C 0.034(2) 0.007(3) 0.043(3) -0.006(2) 0.017(2) 0.003(2)
C21C 0.0025(19) 0.059(4) 0.014(2) 0.009(3) -0.0023(17) 0.004(2)
C22C 0.026(3) 0.040(4) 0.065(4) 0.005(3) 0.007(3) 0.008(3)
C23 0.073(4) 0.043(4) 0.054(4) 0.014(3) 0.025(3) 0.006(4)
C24 0.036(3) 0.018(3) 0.042(3) -0.004(2) 0.018(2) 0.001(2)
O5 0.0286(17) 0.032(2) 0.0250(18) -0.0033(16) 0.0061(14) 0.0054(17)
O6 0.0368(18) 0.030(2) 0.050(2) 0.0018(18) 0.0218(15) 0.0030(17)
C25 0.039(3) 0.091(6) 0.046(4) -0.011(4) 0.005(3) 0.021(4)
C26 0.027(3) 0.033(3) 0.021(3) -0.003(3) -0.003(2) 0.002(3)
O7 0.055(2) 0.069(3) 0.046(2) -0.026(2) 0.0274(17) -0.021(2)
O8 0.045(2) 0.052(3) 0.037(2) -0.007(2) 0.0094(18) -0.006(2)
O1W 0.122(6) 0.132(8) 0.280(12) -0.013(8) 0.030(7) -0.007(6)
O2W 0.082(4) 0.115(5) 0.103(4) 0.003(4) 0.022(3) 0.019(4)
O3W 0.063(2) 0.078(4) 0.063(3) 0.025(3) 0.033(2) 0.029(3)
O4W 0.052(2) 0.035(3) 0.060(3) 0.025(2) 0.003(2) 0.000(2)
C1W 0.160(10) 0.23(2) 0.45(2) -0.016(19) 0.163(11) -0.011(13)
C2W 0.258(16) 0.161(15) 0.38(2) 0.099(15) 0.160(14) 0.045(14)
C3W 0.090(7) 0.137(12) 0.337(19) -0.022(13) 0.068(10) -0.005(8)
C4W 0.303(12) 0.064(10) 0.65(2) -0.032(13) 0.329(12) -0.036(9)
C5W 0.054(5) 0.143(9) 0.104(7) 0.020(7) 0.006(5) 0.038(5)
C6W 0.087(5) 0.174(10) 0.049(5) 0.002(6) 0.018(4) 0.047(6)
C7W 0.068(4) 0.095(7) 0.142(7) 0.008(6) 0.061(4) -0.002(5)
C8W 0.103(5) 0.124(8) 0.050(4) 0.027(4) 0.051(3) 0.039(5)

loop_
_atom_type_symbol
_atom_type_description
_atom_type_scat_dispersion_real
_atom_type_scat_dispersion_imag
_atom_type_scat_source
C C 0.0033 0.0016 'International Tables Vol C Tables 4.2.6.8 and 6.1.1.4'
H H 0.0000 0.0000 'International Tables Vol C Tables 4.2.6.8 and 6.1.1.4'
N N 0.0061 0.0033 'International Tables Vol C Tables 4.2.6.8 and 6.1.1.4'
O O 0.0106 0.0060 'International Tables Vol C Tables 4.2.6.8 and 6.1.1.4'
Cl Cl 0.1484 0.1585 'International Tables Vol C Tables 4.2.6.8 and 6.1.1.4'
Br Br -0.2901 2.4595 'International Tables Vol C Tables 4.2.6.8 and 6.1.1.4'
Tb Tb -0.1723 4.1537 'International Tables Vol C Tables 4.2.6.8 and 6.1.1.4'

loop_
_geom_angle_atom_site_label_1
_geom_angle_atom_site_label_2
_geom_angle_atom_site_label_3
_geom_angle
O5 Tb2 O3B 99.20(15)
O5 Tb2 O2C 89.91(14)
O3B Tb2 O2C 159.75(12)
O5 Tb2 O3C 82.61(14)
O3B Tb2 O3C 131.30(11)
O2C Tb2 O3C 67.56(12)
O5 Tb2 O2B 86.42(13)
O3B Tb2 O2B 69.38(12)
O2C Tb2 O2B 93.40(12)
O3C Tb2 O2B 157.91(11)
O5 Tb2 N1C 153.37(12)
O3B Tb2 N1C 92.00(15)
O2C Tb2 N1C 72.68(14)
O3C Tb2 N1C 107.84(16)
O2B Tb2 N1C 75.00(14)
O5 Tb2 N2C 140.61(13)
O3B Tb2 N2C 77.76(14)
O2C Tb2 N2C 106.39(15)
O3C Tb2 N2C 71.69(13)
O2B Tb2 N2C 126.76(13)
N1C Tb2 N2C 65.36(14)
O5 Tb2 O4B 70.34(12)
O3B Tb2 O4B 61.99(12)
O2C Tb2 O4B 138.24(12)
O3C Tb2 O4B 73.49(12)
O2B Tb2 O4B 120.44(13)
N1C Tb2 O4B 135.70(12)
N2C Tb2 O4B 73.96(13)
O5 Tb2 Tb3 71.01(11)
O3B Tb2 Tb3 162.79(9)
O2C Tb2 Tb3 37.30(9)
O3C Tb2 Tb3 35.53(8)
O2B Tb2 Tb3 122.48(8)
N1C Tb2 Tb3 102.94(12)
N2C Tb2 Tb3 100.57(11)
O4B Tb2 Tb3 100.95(8)
O5 Tb2 Tb1 88.52(10)
O3B Tb2 Tb1 34.15(8)
O2C Tb2 Tb1 129.27(9)
O3C Tb2 Tb1 161.16(9)
O2B Tb2 Tb1 35.90(9)
N1C Tb2 Tb1 87.38(12)
N2C Tb2 Tb1 106.40(11)
O4B Tb2 Tb1 87.88(9)
Tb3 Tb2 Tb1 152.989(14)
O3A Tb1 O2A 77.88(13)
O3A Tb1 O3B 141.37(13)
O2A Tb1 O3B 140.67(11)
O3A Tb1 O2B 77.92(13)
O2A Tb1 O2B 144.29(12)
O3B Tb1 O2B 68.46(11)
O3A Tb1 N1B 88.02(13)
O2A Tb1 N1B 78.13(15)
O3B Tb1 N1B 100.79(14)
O2B Tb1 N1B 75.17(14)
O3A Tb1 N1A 117.89(15)
O2A Tb1 N1A 74.01(14)
O3B Tb1 N1A 81.10(14)
O2B Tb1 N1A 141.24(14)
N1B Tb1 N1A 135.93(15)
O3A Tb1 N2A 75.79(13)
O2A Tb1 N2A 111.23(16)
O3B Tb1 N2A 84.14(14)
O2B Tb1 N2A 87.61(14)
N1B Tb1 N2A 158.58(13)
N1A Tb1 N2A 65.26(14)
O3A Tb1 N2B 144.52(14)
O2A Tb1 N2B 76.07(14)
O3B Tb1 N2B 68.91(14)
O2B Tb1 N2B 111.41(15)
N1B Tb1 N2B 63.37(13)
N1A Tb1 N2B 77.08(15)
N2A Tb1 N2B 136.59(13)
O3A Tb1 Tb2 109.78(11)
O2A Tb1 Tb2 168.16(10)
O3B Tb1 Tb2 33.10(8)
O2B Tb1 Tb2 36.02(7)
N1B Tb1 Tb2 92.84(11)
N1A Tb1 Tb2 108.60(11)
N2A Tb1 Tb2 79.88(12)
N2B Tb1 Tb2 93.10(11)
O6 Tb3 O3C 87.25(14)
O6 Tb3 O2C 85.23(14)
O3C Tb3 O2C 67.52(12)
O6 Tb3 O7 155.36(13)
O3C Tb3 O7 105.12(15)
O2C Tb3 O7 80.21(16)
O6 Tb3 O8 149.70(15)
O3C Tb3 O8 83.59(15)
O2C Tb3 O8 117.18(15)
O7 Tb3 O8 54.52(15)
O6 Tb3 O1C 84.87(14)
O3C Tb3 O1C 131.53(13)
O2C Tb3 O1C 64.19(11)
O7 Tb3 O1C 70.93(14)
O8 Tb3 O1C 122.32(15)
O6 Tb3 Cl1 84.02(11)
O3C Tb3 Cl1 142.31(10)
O2C Tb3 Cl1 147.28(7)
O7 Tb3 Cl1 97.64(13)
O8 Tb3 Cl1 85.78(12)
O1C Tb3 Cl1 84.10(9)
O6 Tb3 O4C 78.83(14)
O3C Tb3 O4C 63.24(13)
O2C Tb3 O4C 128.63(12)
O7 Tb3 O4C 125.71(14)
O8 Tb3 O4C 71.24(15)
O1C Tb3 O4C 157.64(13)
Cl1 Tb3 O4C 79.10(9)
O6 Tb3 C26 175.20(17)
O3C Tb3 C26 94.99(15)
O2C Tb3 C26 99.55(16)
O7 Tb3 C26 27.38(15)
O8 Tb3 C26 27.14(16)
O1C Tb3 C26 96.75(15)
Cl1 Tb3 C26 91.65(13)
O4C Tb3 C26 98.37(15)
O6 Tb3 Tb2 70.99(10)
O3C Tb3 Tb2 36.58(9)
O2C Tb3 Tb2 36.21(8)
O7 Tb3 Tb2 106.36(12)
O8 Tb3 Tb2 114.29(11)
O1C Tb3 Tb2 96.42(9)
Cl1 Tb3 Tb2 154.81(4)
O4C Tb3 Tb2 92.66(9)
C26 Tb3 Tb2 113.20(13)
C2A O1A C1A 118.0(5)
C7A O2A Tb1 136.5(3)
C21A O3A Tb1 132.1(3)
C20A O4A C22A 115.2(5)
C2B O1B C1B 117.6(4)
C7B O2B Tb1 121.5(3)
C7B O2B Tb2 129.1(4)
Tb1 O2B Tb2 108.09(12)
C21B O3B Tb2 121.2(3)
C21B O3B Tb1 125.1(3)
Tb2 O3B Tb1 112.76(12)
C20B O4B C22B 116.5(4)
C20B O4B Tb2 109.3(3)
C22B O4B Tb2 134.1(3)
C2C O1C C1C 116.6(4)
C2C O1C Tb3 114.2(3)
C1C O1C Tb3 126.5(3)
C7C O2C Tb2 133.0(3)
C7C O2C Tb3 120.5(3)
Tb2 O2C Tb3 106.49(13)
C21C O3C Tb3 122.6(4)
C21C O3C Tb2 129.0(3)
Tb3 O3C Tb2 107.89(12)
C20C O4C C22C 116.9(4)
C20C O4C Tb3 111.4(3)
C22C O4C Tb3 129.3(3)
C8A N1A C9A 119.0(5)
C8A N1A Tb1 126.6(4)
C9A N1A Tb1 114.3(3)
C15A N2A C14A 118.9(5)
C15A N2A Tb1 125.8(4)
C14A N2A Tb1 115.2(3)
C8B N1B C9B 117.4(5)
C8B N1B Tb1 126.1(4)
C9B N1B Tb1 116.0(4)
C15B N2B C14B 120.8(4)
C15B N2B Tb1 127.7(4)
C14B N2B Tb1 111.1(3)
C8C N1C C9C 116.5(5)
C8C N1C Tb2 131.4(4)
C9C N1C Tb2 112.1(3)
C15C N2C C14C 118.8(4)
C15C N2C Tb2 129.7(4)
C14C N2C Tb2 111.5(3)
C3A C2A O1A 124.4(6)
C3A C2A C7A 122.2(6)
O1A C2A C7A 113.3(5)
C2A C3A C4A 119.4(6)
C5A C4A C3A 122.0(7)
C5A C4A Br1A 121.2(5)
C3A C4A Br1A 116.7(6)
C4A C5A C6A 121.0(6)
C8A C6A C5A 117.8(5)
C8A C6A C7A 122.6(5)
C5A C6A C7A 119.1(6)
O2A C7A C2A 121.8(5)
O2A C7A C6A 121.9(5)
C2A C7A C6A 116.3(6)
N1A C8A C6A 127.6(5)
C14A C9A C10A 122.7(6)
C14A C9A N1A 115.3(4)
C10A C9A N1A 121.9(5)
C11A C10A C9A 117.6(5)
C12A C11A C10A 121.6(5)
C11A C12A C13A 119.3(6)
C12A C13A C14A 120.7(5)
C9A C14A N2A 117.3(6)
C9A C14A C13A 117.7(5)
N2A C14A C13A 125.0(5)
N2A C15A C16A 126.1(6)
C21A C16A C17A 120.7(5)
C21A C16A C15A 124.0(5)
C17A C16A C15A 115.3(6)
C18A C17A C16A 118.3(6)
C19A C18A C17A 122.2(5)
C19A C18A Br2A 119.1(4)
C17A C18A Br2A 118.7(5)
C20A C19A C18A 119.1(5)
O4A C20A C19A 125.6(5)
O4A C20A C21A 112.5(5)
C19A C20A C21A 121.9(6)
O3A C21A C16A 123.9(4)
O3A C21A C20A 118.3(5)
C16A C21A C20A 117.7(5)
O1B C2B C3B 122.9(5)
O1B C2B C7B 116.6(4)
C3B C2B C7B 120.5(6)
C4B C3B C2B 119.7(5)
C5B C4B C3B 122.2(5)
C5B C4B Br1B 119.3(5)
C3B C4B Br1B 118.5(4)
C4B C5B C6B 119.6(6)
C5B C6B C7B 120.1(5)
C5B C6B C8B 115.3(5)
C7B C6B C8B 124.6(4)
O2B C7B C2B 120.5(5)
O2B C7B C6B 121.7(5)
C2B C7B C6B 117.8(4)
N1B C8B C6B 125.7(6)
C14B C9B C10B 120.8(5)
C14B C9B N1B 114.6(5)
C10B C9B N1B 124.4(4)
C11B C10B C9B 118.0(5)
C12B C11B C10B 123.8(6)
C11B C12B C13B 119.8(6)
C14B C13B C12B 117.8(5)
C9B C14B N2B 116.5(5)
C9B C14B C13B 119.6(5)
N2B C14B C13B 123.8(4)
N2B C15B C16B 122.7(5)
C21B C16B C17B 118.1(5)
C21B C16B C15B 124.2(4)
C17B C16B C15B 117.6(5)
C18B C17B C16B 119.8(5)
C17B C18B C19B 122.2(4)
C17B C18B Br2B 119.5(4)
C19B C18B Br2B 118.3(4)
C18B C19B C20B 116.6(5)
C21B C20B O4B 113.2(4)
C21B C20B C19B 123.2(5)
O4B C20B C19B 123.5(5)
O3B C21B C20B 118.5(5)
O3B C21B C16B 121.3(5)
C20B C21B C16B 120.0(4)
C3C C2C O1C 125.6(5)
C3C C2C C7C 121.1(5)
O1C C2C C7C 113.3(4)
C2C C3C C4C 118.5(5)
C5C C4C C3C 121.9(5)
C5C C4C Br1C 120.2(5)
C3C C4C Br1C 117.8(4)
C4C C5C C6C 119.8(6)
C7C C6C C5C 119.6(5)
C7C C6C C8C 123.0(5)
C5C C6C C8C 116.9(5)
O2C C7C C6C 123.8(4)
O2C C7C C2C 117.1(5)
C6C C7C C2C 119.0(5)
N1C C8C C6C 123.4(5)
C10C C9C C14C 120.0(4)
C10C C9C N1C 124.4(4)
C14C C9C N1C 115.7(5)
C11C C10C C9C 119.7(5)
C12C C11C C10C 120.0(6)
C13C C12C C11C 119.8(5)
C12C C13C C14C 122.1(5)
C13C C14C N2C 126.0(4)
C13C C14C C9C 118.4(5)
N2C C14C C9C 115.5(4)
N2C C15C C16C 124.7(4)
C21C C16C C17C 120.2(6)
C21C C16C C15C 121.7(4)
C17C C16C C15C 118.0(5)
C18C C17C C16C 119.5(5)
C19C C18C C17C 121.7(5)
C19C C18C Br2C 119.3(5)
C17C C18C Br2C 119.0(4)
C20C C19C C18C 118.9(5)
C19C C20C O4C 126.4(5)
C19C C20C C21C 121.1(4)
O4C C20C C21C 112.5(4)
O3C C21C C16C 124.4(5)
O3C C21C C20C 117.2(4)
C16C C21C C20C 118.4(4)
O5 C24 O6 125.5(6)
O5 C24 C23 120.3(6)
O6 C24 C23 114.2(5)
C24 O5 Tb2 135.7(4)
C24 O6 Tb3 134.8(3)
O8 C26 O7 120.6(6)
O8 C26 C25 122.4(5)
O7 C26 C25 116.9(6)
O8 C26 Tb3 60.6(3)
O7 C26 Tb3 60.0(4)
C25 C26 Tb3 175.0(4)
C26 O7 Tb3 92.6(4)
C26 O8 Tb3 92.2(3)
C3W O1W C2W 121.0(11)
C1W C2W O1W 108.1(14)
C4W C3W O1W 120.6(13)
O2W C6W C5W 166.4(12)
O3W C8W C7W 114.1(7)

loop_
_geom_bond_atom_site_label_1
_geom_bond_atom_site_label_2
_geom_bond_distance
Tb2 O5 2.239(4)
Tb2 O3B 2.262(4)
Tb2 O2C 2.266(3)
Tb2 O3C 2.303(4)
Tb2 O2B 2.363(3)
Tb2 N1C 2.403(5)
Tb2 N2C 2.474(4)
Tb2 O4B 2.662(4)
Tb2 Tb3 3.6780(7)
Tb2 Tb1 3.8195(7)
Tb1 O3A 2.201(3)
Tb1 O2A 2.212(4)
Tb1 O3B 2.325(4)
Tb1 O2B 2.356(4)
Tb1 N1B 2.386(5)
Tb1 N1A 2.427(4)
Tb1 N2A 2.444(5)
Tb1 N2B 2.545(4)
Tb3 O6 2.218(5)
Tb3 O3C 2.246(3)
Tb3 O2C 2.324(4)
Tb3 O7 2.340(5)
Tb3 O8 2.354(4)
Tb3 O1C 2.512(3)
Tb3 Cl1 2.5721(16)
Tb3 O4C 2.610(4)
Tb3 C26 2.700(6)
Br1A C4A 1.905(7)
Br2A C18A 1.895(6)
Br1B C4B 1.926(5)
Br2B C18B 1.894(5)
Br1C C4C 1.906(6)
Br2C C18C 1.904(6)
O1A C2A 1.381(7)
O1A C1A 1.421(8)
O2A C7A 1.279(7)
O3A C21A 1.318(6)
O4A C20A 1.357(8)
O4A C22A 1.417(7)
O1B C2B 1.359(7)
O1B C1B 1.432(6)
O2B C7B 1.351(6)
O3B C21B 1.350(5)
O4B C20B 1.392(6)
O4B C22B 1.446(7)
O1C C2C 1.371(7)
O1C C1C 1.441(6)
O2C C7C 1.314(6)
O3C C21C 1.334(5)
O4C C20C 1.387(6)
O4C C22C 1.441(8)
N1A C8A 1.292(8)
N1A C9A 1.450(8)
N2A C15A 1.319(7)
N2A C14A 1.411(6)
N1B C8B 1.320(7)
N1B C9B 1.430(7)
N2B C15B 1.301(6)
N2B C14B 1.385(7)
N1C C8C 1.321(7)
N1C C9C 1.425(6)
N2C C15C 1.289(6)
N2C C14C 1.404(7)
C2A C3A 1.381(10)
C2A C7A 1.409(9)
C3A C4A 1.391(10)
C4A C5A 1.323(11)
C5A C6A 1.424(9)
C6A C8A 1.410(9)
C6A C7A 1.453(8)
C9A C14A 1.356(8)
C9A C10A 1.392(7)
C10A C11A 1.387(10)
C11A C12A 1.370(9)
C12A C13A 1.376(8)
C13A C14A 1.417(9)
C15A C16A 1.441(7)
C16A C21A 1.402(9)
C16A C17A 1.431(8)
C17A C18A 1.395(7)
C18A C19A 1.391(9)
C19A C20A 1.372(8)
C20A C21A 1.435(7)
C2B C3B 1.394(7)
C2B C7B 1.397(7)
C3B C4B 1.361(9)
C4B C5B 1.343(8)
C5B C6B 1.403(7)
C6B C7B 1.412(9)
C6B C8B 1.445(8)
C9B C14B 1.379(7)
C9B C10B 1.411(9)
C10B C11B 1.358(9)
C11B C12B 1.334(8)
C12B C13B 1.429(8)
C13B C14B 1.416(8)
C15B C16B 1.437(8)
C16B C21B 1.403(8)
C16B C17B 1.415(6)
C17B C18B 1.381(8)
C18B C19B 1.393(8)
C19B C20B 1.391(6)
C20B C21B 1.363(8)
C2C C3C 1.359(8)
C2C C7C 1.432(7)
C3C C4C 1.424(9)
C4C C5C 1.359(8)
C5C C6C 1.409(7)
C6C C7C 1.403(8)
C6C C8C 1.445(7)
C9C C10C 1.405(8)
C9C C14C 1.411(6)
C10C C11C 1.399(7)
C11C C12C 1.399(7)
C12C C13C 1.366(8)
C13C C14C 1.394(7)
C15C C16C 1.469(8)
C16C C21C 1.383(7)
C16C C17C 1.392(7)
C17C C18C 1.379(9)
C18C C19C 1.372(8)
C19C C20C 1.368(6)
C20C C21C 1.422(8)
C23 C24 1.506(10)
C24 O5 1.234(7)
C24 O6 1.292(8)
C25 C26 1.489(10)
C26 O8 1.232(8)
C26 O7 1.243(6)
O1W C3W 1.369(15)
O1W C2W 1.52(2)
O2W C6W 1.130(11)
O3W C8W 1.437(10)
C1W C2W 1.42(2)
C3W C4W 1.35(2)
C5W C6W 1.442(12)
C7W C8W 1.520(12)
